data_4073307
loop_
_publ_author_name
'Jantunen, Kimberly C.'
'Scott, Brian L.'
'Gordon, John C.'
'Kiplinger, Jaqueline L.'

_publ_section_title
;
 Reactivity of (C5Me5)Lu(CH2SiMe3)2(THF) with Pyridine Ring
 Systems:&#x00A0; Synthesis and Structural Characterization of an
 \h2-(N,C)-Pyridyl (Mono)pentamethylcyclopentadienyl Lutetium(III) Complex
;
_journal_issue 10
_journal_name_full Organometallics
_journal_page_first 2777
_journal_paper_doi 10.1021/om0702330
_journal_volume 26
_journal_year 2007
_chemical_formula_sum 'C28 H47 Lu N2 Si2'
_chemical_formula_weight 642.83
_chemical_name_systematic
; 
 ? 
;
_space_group_IT_number 14
_symmetry_cell_setting monoclinic
_symmetry_space_group_name_Hall '-P 2yn'
_symmetry_space_group_name_H-M 'P 1 21/n 1'
_atom_sites_solution_hydrogens geom
_atom_sites_solution_primary direct
_atom_sites_solution_secondary difmap
_audit_creation_method SHELXL-97
_cell_angle_alpha 90.00
_cell_angle_beta 97.654(4)
_cell_angle_gamma 90.00
_cell_formula_units_Z 8
_cell_length_a 16.225(3)
_cell_length_b 11.999(3)
_cell_length_c 32.866(6)
_cell_measurement_temperature 203(1)
_cell_volume 6341(2)
_computing_cell_refinement 'Bruker SAINT (v. 5.00, Bruker 1998)'
_computing_data_collection 'Siemens SMART (v. 4.202, Siemens 1996)'
_computing_data_reduction 'Bruker SAINT (v. 5.00, Bruker 1998)'
_computing_molecular_graphics 'Ortep-3 (Farrugia 1997)'
_computing_publication_material 'SHELXL-97 (Sheldrick, 1997)'
_computing_structure_refinement 'SHELXL-97 (Sheldrick, 1997)'
_computing_structure_solution 'SHELXS-97 (Sheldrick, 1990)'
_diffrn_ambient_temperature 203(1)
_diffrn_measured_fraction_theta_full 0.952
_diffrn_measured_fraction_theta_max 0.866
_diffrn_measurement_device_type 'Bruker P4/CCD'
_diffrn_measurement_method '\f scans'
_diffrn_radiation_monochromator graphite
_diffrn_radiation_source 'fine-focus sealed tube'
_diffrn_radiation_type MoK\a
_diffrn_radiation_wavelength 0.71073
_diffrn_reflns_av_R_equivalents 0.0914
_diffrn_reflns_av_sigmaI/netI 0.0799
_diffrn_reflns_limit_h_max 20
_diffrn_reflns_limit_h_min -21
_diffrn_reflns_limit_k_max 15
_diffrn_reflns_limit_k_min -15
_diffrn_reflns_limit_l_max 43
_diffrn_reflns_limit_l_min -35
_diffrn_reflns_number 62084
_diffrn_reflns_theta_full 25.00
_diffrn_reflns_theta_max 28.31
_diffrn_reflns_theta_min 1.34
_diffrn_standards_decay_% '< 2'
_exptl_absorpt_coefficient_mu 3.206
_exptl_absorpt_correction_T_max 0.7399
_exptl_absorpt_correction_T_min 0.2971
_exptl_absorpt_correction_type multi-scan
_exptl_absorpt_process_details 'SADABS (Sheldrick, 1996)'
_exptl_crystal_colour yellow
_exptl_crystal_density_diffrn 1.347
_exptl_crystal_density_method 'not measured'
_exptl_crystal_description 'multifaceted block'
_exptl_crystal_F_000 2624
_exptl_crystal_size_max 0.50
_exptl_crystal_size_mid 0.40
_exptl_crystal_size_min 0.10
_refine_diff_density_max 1.888
_refine_diff_density_min -1.821
_refine_diff_density_rms 0.148
_refine_ls_extinction_method none
_refine_ls_goodness_of_fit_ref 1.277
_refine_ls_hydrogen_treatment noref
_refine_ls_matrix_type full
_refine_ls_number_parameters 605
_refine_ls_number_reflns 13658
_refine_ls_number_restraints 30
_refine_ls_restrained_S_all 1.279
_refine_ls_R_factor_all 0.1163
_refine_ls_R_factor_gt 0.0688
_refine_ls_shift/su_max 0.004
_refine_ls_shift/su_mean 0.000
_refine_ls_structure_factor_coef Fsqd
_refine_ls_weighting_details 'calc w=1/[\s^2^(Fo^2^)+(0.0579P)^2^+0.0000P] where P=(Fo^2^+2Fc^2^)/3'
_refine_ls_weighting_scheme calc
_refine_ls_wR_factor_gt 0.1378
_refine_ls_wR_factor_ref 0.1498
_reflns_number_gt 8988
_reflns_number_total 13658
_reflns_threshold_expression >2sigma(I)
_cod_data_source_file om0702330si20070310_050238.cif
_cod_data_source_block kj2101c1
_cod_original_cell_volume 6342(2)
_cod_original_sg_symbol_H-M P2(1)/n
_cod_database_code 4073307

loop_
_symmetry_equiv_pos_as_xyz
'x, y, z'
'-x+1/2, y+1/2, -z+1/2'
'-x, -y, -z'
'x-1/2, -y-1/2, z-1/2'

loop_
_atom_site_label
_atom_site_type_symbol
_atom_site_fract_x
_atom_site_fract_y
_atom_site_fract_z
_atom_site_U_iso_or_equiv
_atom_site_adp_type
_atom_site_occupancy
_atom_site_symmetry_multiplicity
_atom_site_calc_flag
_atom_site_refinement_flags
Lu1 Lu 0.17452(2) 0.92374(3) 0.110667(11) 0.04025(11) Uani 1 1 d .
Lu2 Lu 0.65225(2) 0.52022(3) 0.119419(12) 0.04483(12) Uani 1 1 d .
N1 N 0.3193(4) 1.0012(6) 0.1184(2) 0.0492(18) Uani 1 1 d .
N2 N 0.0291(4) 0.9449(6) 0.1269(2) 0.0522(19) Uani 1 1 d .
N3 N 0.5882(5) 0.6256(7) 0.1736(3) 0.061(2) Uani 1 1 d .
N4 N 0.7410(6) 0.4880(7) 0.0647(3) 0.065(2) Uani 1 1 d .
Si1 Si 0.21375(19) 0.9176(3) 0.23329(9) 0.0700(8) Uani 1 1 d .
Si2 Si 0.14232(19) 1.2332(2) 0.09738(10) 0.0677(8) Uani 1 1 d .
Si3 Si 0.6369(2) 0.7987(2) 0.06988(10) 0.0705(8) Uani 1 1 d .
Si4 Si 0.8610(2) 0.5321(3) 0.19901(11) 0.0845(10) Uani 1 1 d .
C1 C 0.1867(3) 0.8231(3) 0.03845(13) 0.062(3) Uani 1 1 d G
C2 C 0.1054(3) 0.7991(4) 0.04739(15) 0.066(3) Uani 1 1 d G
C3 C 0.1126(3) 0.7275(4) 0.08209(16) 0.068(3) Uani 1 1 d G
C4 C 0.1985(3) 0.7073(4) 0.09459(14) 0.076(3) Uani 1 1 d G
C5 C 0.2443(3) 0.7664(4) 0.06763(15) 0.060(3) Uani 1 1 d G
C6 C 0.2083(5) 0.8961(5) 0.00399(18) 0.149(8) Uani 1 1 d G
H6A H 0.1905 0.8605 -0.0218 0.223 Uiso 1 1 calc R
H6B H 0.2673 0.9077 0.0070 0.223 Uiso 1 1 calc R
H6C H 0.1807 0.9667 0.0049 0.223 Uiso 1 1 calc R
C7 C 0.0252(3) 0.8421(6) 0.0241(2) 0.116(5) Uani 1 1 d GU
H7A H -0.0181 0.8380 0.0413 0.173 Uiso 1 1 calc R
H7B H 0.0103 0.7975 0.0000 0.173 Uiso 1 1 calc R
H7C H 0.0325 0.9181 0.0162 0.173 Uiso 1 1 calc R
C8 C 0.0415(4) 0.6810(6) 0.1022(2) 0.159(9) Uani 1 1 d G
H8A H 0.0066 0.6364 0.0827 0.238 Uiso 1 1 calc R
H8B H 0.0097 0.7413 0.1113 0.238 Uiso 1 1 calc R
H8C H 0.0632 0.6359 0.1252 0.238 Uiso 1 1 calc R
C9 C 0.2347(5) 0.6356(6) 0.13029(19) 0.134(6) Uani 1 1 d GU
H9A H 0.1911 0.6118 0.1454 0.201 Uiso 1 1 calc R
H9B H 0.2750 0.6778 0.1480 0.201 Uiso 1 1 calc R
H9C H 0.2611 0.5715 0.1202 0.201 Uiso 1 1 calc R
C10 C 0.3378(3) 0.7685(6) 0.0696(2) 0.115(5) Uani 1 1 d G
H10A H 0.3628 0.7620 0.0977 0.173 Uiso 1 1 calc R
H10B H 0.3546 0.8375 0.0584 0.173 Uiso 1 1 calc R
H10C H 0.3554 0.7074 0.0540 0.173 Uiso 1 1 calc R
C11 C -0.0288(7) 0.9975(10) 0.1029(4) 0.083(3) Uani 1 1 d .
H11 H -0.0157 1.0245 0.0780 0.099 Uiso 1 1 calc R
C12 C -0.1100(8) 1.0159(12) 0.1125(5) 0.103(4) Uani 1 1 d .
H12 H -0.1494 1.0528 0.0942 0.123 Uiso 1 1 calc R
C13 C -0.1286(8) 0.9804(11) 0.1473(5) 0.088(4) Uani 1 1 d .
H13 H -0.1816 0.9920 0.1544 0.105 Uiso 1 1 calc R
C14 C -0.0697(8) 0.9256(12) 0.1739(4) 0.100(4) Uani 1 1 d .
H14 H -0.0815 0.9000 0.1993 0.120 Uiso 1 1 calc R
C15 C 0.0069(6) 0.9099(10) 0.1618(4) 0.076(3) Uani 1 1 d .
H15 H 0.0464 0.8715 0.1796 0.091 Uiso 1 1 calc R
C16 C 0.3535(7) 1.0440(9) 0.0868(3) 0.073(3) Uani 1 1 d .
H16 H 0.3232 1.0391 0.0608 0.088 Uiso 1 1 calc R
C17 C 0.4283(7) 1.0934(9) 0.0902(4) 0.076(3) Uani 1 1 d .
H17 H 0.4498 1.1181 0.0669 0.092 Uiso 1 1 calc R
C18 C 0.4718(7) 1.1065(9) 0.1278(5) 0.083(4) Uani 1 1 d .
H18 H 0.5230 1.1425 0.1314 0.099 Uiso 1 1 calc R
C19 C 0.4384(9) 1.0658(13) 0.1595(5) 0.119(6) Uani 1 1 d .
H19 H 0.4674 1.0723 0.1858 0.143 Uiso 1 1 calc R
C20 C 0.3619(7) 1.0145(10) 0.1544(3) 0.082(4) Uani 1 1 d .
H20 H 0.3401 0.9885 0.1773 0.098 Uiso 1 1 calc R
C21 C 0.2116(6) 0.8669(9) 0.1808(3) 0.070(3) Uani 1 1 d .
H21A H 0.1801 0.7984 0.1816 0.084 Uiso 1 1 calc R
H21B H 0.2686 0.8428 0.1808 0.084 Uiso 1 1 calc R
C22 C 0.3223(9) 0.9236(15) 0.2592(4) 0.129(6) Uani 1 1 d .
H22A H 0.3519 0.9813 0.2470 0.194 Uiso 1 1 calc R
H22B H 0.3490 0.8532 0.2563 0.194 Uiso 1 1 calc R
H22C H 0.3222 0.9395 0.2879 0.194 Uiso 1 1 calc R
C23 C 0.1550(10) 0.8165(18) 0.2635(5) 0.173(9) Uani 1 1 d .
H23A H 0.1483 0.8489 0.2896 0.260 Uiso 1 1 calc R
H23B H 0.1859 0.7483 0.2678 0.260 Uiso 1 1 calc R
H23C H 0.1014 0.8014 0.2485 0.260 Uiso 1 1 calc R
C24 C 0.165(4) 1.064(5) 0.2342(14) 0.15(3) Uani 0.50 1 d P
C25 C 0.1462(6) 1.0957(6) 0.0738(3) 0.051(2) Uani 1 1 d .
H25A H 0.1872 1.1010 0.0550 0.061 Uiso 1 1 calc R
H25B H 0.0928 1.0856 0.0570 0.061 Uiso 1 1 calc R
C26 C 0.241(4) 1.271(5) 0.1347(18) 0.16(3) Uani 0.50 1 d P
C27 C 0.084(5) 1.227(4) 0.1416(19) 0.23(4) Uani 0.50 1 d P
C28 C 0.1063(11) 1.3435(11) 0.0578(5) 0.152(7) Uani 1 1 d .
H28A H 0.0931 1.4106 0.0714 0.228 Uiso 1 1 calc R
H28B H 0.0577 1.3174 0.0405 0.228 Uiso 1 1 calc R
H28C H 0.1497 1.3583 0.0414 0.228 Uiso 1 1 calc R
C29 C 0.5403(4) 0.3697(5) 0.0891(2) 0.041(4) Uani 0.50 1 d PGU
C30 C 0.6158(4) 0.3084(5) 0.0952(2) 0.098(9) Uani 0.50 1 d PG
C31 C 0.6405(4) 0.2982(5) 0.1382(2) 0.109(10) Uani 0.50 1 d PG
C32 C 0.5803(5) 0.3533(6) 0.15857(18) 0.178(16) Uani 0.50 1 d PG
C33 C 0.5184(4) 0.3974(5) 0.1282(3) 0.060(6) Uani 0.50 1 d PG
C34 C 0.4919(7) 0.4000(9) 0.0481(3) 0.191(17) Uani 0.50 1 d PG
C35 C 0.6618(7) 0.2621(8) 0.0619(3) 0.125(9) Uani 0.50 1 d PG
C36 C 0.7173(5) 0.2393(8) 0.1585(4) 0.29(2) Uani 0.50 1 d PG
C37 C 0.5818(9) 0.3632(10) 0.20445(19) 0.109(8) Uani 0.50 1 d PG
C38 C 0.4425(5) 0.4625(8) 0.1362(5) 0.163(13) Uani 0.50 1 d PG
C29' C 0.5841(5) 0.3385(5) 0.08265(18) 0.041(4) Uani 0.50 1 d PGU
C30' C 0.6393(4) 0.2995(4) 0.1126(3) 0.098(9) Uani 0.50 1 d PG
C31' C 0.6177(4) 0.3247(5) 0.1497(2) 0.109(10) Uani 0.50 1 d PG
C32' C 0.5501(4) 0.3768(5) 0.1446(2) 0.178(16) Uani 0.50 1 d PG
C33' C 0.5213(4) 0.3919(5) 0.1025(2) 0.060(6) Uani 0.50 1 d PG
C34' C 0.6086(9) 0.2991(10) 0.0368(2) 0.191(17) Uani 0.50 1 d PG
C35' C 0.7203(5) 0.2255(7) 0.1105(5) 0.125(9) Uani 0.50 1 d PG
C36' C 0.6932(7) 0.2535(8) 0.1782(4) 0.29(2) Uani 0.50 1 d PG
C37' C 0.4581(6) 0.4269(8) 0.1566(4) 0.109(8) Uani 0.50 1 d PG
C38' C 0.4509(6) 0.4224(9) 0.0627(4) 0.163(13) Uani 0.50 1 d PG
C39 C 0.5165(7) 0.6835(9) 0.1657(4) 0.082(3) Uani 1 1 d U
H39 H 0.4936 0.6946 0.1385 0.098 Uiso 1 1 calc R
C40 C 0.4759(10) 0.7269(12) 0.1968(6) 0.118(6) Uani 1 1 d .
H40 H 0.4251 0.7630 0.1905 0.141 Uiso 1 1 calc R
C41 C 0.5115(10) 0.7159(12) 0.2369(6) 0.106(5) Uani 1 1 d .
H41 H 0.4864 0.7463 0.2582 0.128 Uiso 1 1 calc R
C42 C 0.5843(11) 0.6595(13) 0.2445(4) 0.117(5) Uani 1 1 d .
H42 H 0.6097 0.6510 0.2714 0.140 Uiso 1 1 calc R
C43 C 0.6220(8) 0.6134(10) 0.2119(4) 0.086(4) Uani 1 1 d .
H43 H 0.6715 0.5738 0.2177 0.103 Uiso 1 1 calc R
C44 C 0.8180(7) 0.4471(9) 0.0764(4) 0.075(3) Uani 1 1 d .
H44 H 0.8358 0.4375 0.1043 0.091 Uiso 1 1 calc R
C45 C 0.8718(10) 0.4186(11) 0.0484(7) 0.117(6) Uani 1 1 d .
C46 C 0.850(2) 0.431(3) 0.0111(10) 0.060(9) Uani 0.50 1 d P
C47 C 0.7632(13) 0.4672(13) -0.0039(6) 0.104(6) Uani 1 1 d .
C48 C 0.7161(8) 0.4975(9) 0.0246(4) 0.077(3) Uani 1 1 d .
H48 H 0.6635 0.5266 0.0160 0.093 Uiso 1 1 calc R
C49 C 0.7793(6) 0.5816(8) 0.1593(3) 0.060(2) Uani 1 1 d .
H49A H 0.8114 0.6063 0.1381 0.072 Uiso 1 1 calc R
H49B H 0.7617 0.6497 0.1715 0.072 Uiso 1 1 calc R
C50 C 0.9478(9) 0.6314(15) 0.2136(5) 0.144(6) Uani 1 1 d .
H50A H 0.9601 0.6704 0.1897 0.216 Uiso 1 1 calc R
H50B H 0.9961 0.5912 0.2256 0.216 Uiso 1 1 calc R
H50C H 0.9319 0.6840 0.2332 0.216 Uiso 1 1 calc R
C51 C 0.8256(9) 0.4850(13) 0.2480(4) 0.116(5) Uani 1 1 d .
H51A H 0.8001 0.5462 0.2604 0.174 Uiso 1 1 calc R
H51B H 0.8725 0.4588 0.2664 0.174 Uiso 1 1 calc R
H51C H 0.7860 0.4257 0.2424 0.174 Uiso 1 1 calc R
C52 C 0.9255(11) 0.4170(14) 0.1783(6) 0.166(8) Uani 1 1 d .
H52A H 0.8892 0.3597 0.1659 0.249 Uiso 1 1 calc R
H52B H 0.9630 0.3858 0.2004 0.249 Uiso 1 1 calc R
H52C H 0.9568 0.4477 0.1581 0.249 Uiso 1 1 calc R
C53 C 0.5884(6) 0.6618(7) 0.0749(3) 0.056(2) Uani 1 1 d .
H53A H 0.5789 0.6298 0.0475 0.067 Uiso 1 1 calc R
H53B H 0.5340 0.6755 0.0830 0.067 Uiso 1 1 calc R
C54 C 0.587(5) 0.891(5) 0.024(2) 0.21(4) Uani 0.50 1 d P
C55 C 0.6464(7) 0.8762(10) 0.1199(4) 0.092(4) Uani 1 1 d .
H55A H 0.6618 0.9521 0.1155 0.138 Uiso 1 1 calc R
H55B H 0.6883 0.8416 0.1392 0.138 Uiso 1 1 calc R
H55C H 0.5941 0.8745 0.1305 0.138 Uiso 1 1 calc R
C56 C 0.7406(9) 0.7899(10) 0.0535(5) 0.131(6) Uani 1 1 d .
H56A H 0.7369 0.7507 0.0278 0.197 Uiso 1 1 calc R
H56B H 0.7774 0.7508 0.0739 0.197 Uiso 1 1 calc R
H56C H 0.7616 0.8637 0.0502 0.197 Uiso 1 1 calc R
C24' C 0.168(4) 1.037(6) 0.249(3) 0.24(4) Uani 0.50 1 d P
C26' C 0.248(2) 1.279(2) 0.1176(16) 0.101(17) Uani 0.50 1 d P
C27' C 0.054(3) 1.255(4) 0.1311(15) 0.097(13) Uani 0.50 1 d P
C46' C 0.823(4) 0.422(5) -0.0041(17) 0.13(2) Uani 0.50 1 d P
C54' C 0.565(3) 0.892(2) 0.0346(15) 0.077(10) Uani 0.50 1 d P

loop_
_atom_site_aniso_label
_atom_site_aniso_U_11
_atom_site_aniso_U_22
_atom_site_aniso_U_33
_atom_site_aniso_U_23
_atom_site_aniso_U_13
_atom_site_aniso_U_12
Lu1 0.0453(2) 0.0420(2) 0.0317(2) 0.00035(16) -0.00159(15) 0.00145(16)
Lu2 0.0476(2) 0.0404(2) 0.0462(2) -0.00130(17) 0.00525(17) 0.00254(16)
N1 0.048(4) 0.047(4) 0.052(5) -0.006(3) 0.006(4) 0.001(3)
N2 0.049(4) 0.047(4) 0.057(5) -0.012(4) -0.004(4) 0.000(3)
N3 0.069(5) 0.060(5) 0.056(6) -0.006(4) 0.016(4) 0.002(4)
N4 0.076(6) 0.056(5) 0.069(6) -0.015(4) 0.025(5) -0.013(4)
Si1 0.0718(18) 0.098(2) 0.0385(16) -0.0047(15) 0.0012(14) 0.0250(17)
Si2 0.0727(18) 0.0416(15) 0.081(2) -0.0105(14) -0.0176(16) 0.0032(13)
Si3 0.099(2) 0.0410(15) 0.070(2) 0.0072(14) 0.0042(18) -0.0044(15)
Si4 0.086(2) 0.083(2) 0.074(2) 0.0066(19) -0.0245(19) 0.0031(18)
C1 0.108(8) 0.031(5) 0.046(6) -0.005(4) 0.001(6) 0.002(5)
C2 0.070(7) 0.051(6) 0.071(7) -0.022(5) -0.016(6) 0.021(5)
C3 0.067(7) 0.054(6) 0.085(8) -0.029(6) 0.014(6) -0.011(5)
C4 0.116(10) 0.044(6) 0.065(7) 0.000(5) -0.001(7) 0.013(6)
C5 0.058(6) 0.053(6) 0.068(7) -0.014(5) 0.008(5) -0.001(5)
C6 0.33(3) 0.063(8) 0.067(9) 0.003(7) 0.088(13) 0.013(11)
C7 0.122(8) 0.093(7) 0.117(8) -0.035(7) -0.036(7) 0.020(6)
C8 0.184(16) 0.080(9) 0.24(2) -0.068(12) 0.146(16) -0.059(10)
C9 0.202(15) 0.085(9) 0.110(11) 0.037(9) 0.000(11) 0.047(10)
C10 0.064(8) 0.109(11) 0.178(15) -0.051(10) 0.037(9) -0.006(7)
C11 0.071(7) 0.094(9) 0.080(9) 0.010(7) -0.001(7) 0.013(6)
C12 0.073(9) 0.107(11) 0.126(13) 0.003(10) 0.002(9) 0.015(7)
C13 0.064(7) 0.093(9) 0.107(11) -0.007(8) 0.013(8) 0.002(7)
C14 0.077(8) 0.134(12) 0.090(10) 0.020(9) 0.017(8) 0.016(8)
C15 0.053(6) 0.106(9) 0.071(8) 0.013(7) 0.021(6) 0.015(6)
C16 0.091(8) 0.088(8) 0.040(6) -0.002(5) 0.006(6) -0.020(6)
C17 0.064(7) 0.080(8) 0.091(9) 0.005(7) 0.032(7) -0.017(6)
C18 0.056(6) 0.061(7) 0.130(12) -0.012(7) 0.013(8) -0.019(5)
C19 0.100(10) 0.162(15) 0.083(10) 0.023(10) -0.036(8) -0.060(10)
C20 0.075(7) 0.121(10) 0.043(7) 0.022(6) -0.015(6) -0.029(7)
C21 0.069(6) 0.080(7) 0.060(7) 0.002(6) 0.006(5) -0.010(6)
C22 0.094(10) 0.212(19) 0.075(10) -0.003(10) -0.018(8) -0.012(11)
C23 0.114(13) 0.29(3) 0.123(14) 0.052(16) 0.047(11) -0.015(15)
C24 0.19(5) 0.15(4) 0.09(2) -0.08(3) -0.09(3) 0.12(4)
C25 0.063(5) 0.038(5) 0.047(6) 0.003(4) -0.010(4) 0.000(4)
C26 0.08(3) 0.29(6) 0.11(4) -0.08(3) -0.03(2) 0.01(3)
C27 0.46(12) 0.06(3) 0.20(7) -0.10(4) 0.15(7) -0.11(4)
C28 0.194(18) 0.059(9) 0.189(18) -0.008(10) -0.024(15) 0.020(10)
C29 0.074(11) 0.018(7) 0.037(7) -0.024(5) 0.028(7) -0.008(6)
C30 0.056(11) 0.006(4) 0.24(3) 0.023(9) 0.043(15) 0.010(6)
C31 0.20(2) 0.077(13) 0.043(11) 0.038(10) -0.029(13) -0.073(14)
C32 0.26(3) 0.103(16) 0.22(3) -0.106(17) 0.22(3) -0.110(18)
C33 0.051(7) 0.045(7) 0.081(18) -0.012(12) -0.003(11) -0.001(5)
C34 0.23(3) 0.21(3) 0.100(18) 0.048(19) -0.10(2) -0.17(3)
C35 0.15(2) 0.054(11) 0.20(3) -0.032(15) 0.10(2) -0.013(12)
C36 0.33(4) 0.15(2) 0.31(4) 0.16(2) -0.24(3) -0.12(2)
C37 0.18(2) 0.066(11) 0.095(13) -0.022(10) 0.076(14) -0.060(12)
C38 0.067(12) 0.096(16) 0.32(4) 0.08(2) -0.007(19) -0.024(11)
C29' 0.074(11) 0.018(7) 0.037(7) -0.024(5) 0.028(7) -0.008(6)
C30' 0.056(11) 0.006(4) 0.24(3) 0.023(9) 0.043(15) 0.010(6)
C31' 0.20(2) 0.077(13) 0.043(11) 0.038(10) -0.029(13) -0.073(14)
C32' 0.26(3) 0.103(16) 0.22(3) -0.106(17) 0.22(3) -0.110(18)
C33' 0.051(7) 0.045(7) 0.081(18) -0.012(12) -0.003(11) -0.001(5)
C34' 0.23(3) 0.21(3) 0.100(18) 0.048(19) -0.10(2) -0.17(3)
C35' 0.15(2) 0.054(11) 0.20(3) -0.032(15) 0.10(2) -0.013(12)
C36' 0.33(4) 0.15(2) 0.31(4) 0.16(2) -0.24(3) -0.12(2)
C37' 0.18(2) 0.066(11) 0.095(13) -0.022(10) 0.076(14) -0.060(12)
C38' 0.067(12) 0.096(16) 0.32(4) 0.08(2) -0.007(19) -0.024(11)
C39 0.082(8) 0.075(7) 0.098(9) -0.013(6) 0.050(7) 0.012(6)
C40 0.106(12) 0.086(10) 0.174(17) -0.010(11) 0.069(13) 0.015(8)
C41 0.106(12) 0.099(11) 0.125(14) -0.028(10) 0.055(11) 0.001(9)
C42 0.167(16) 0.113(12) 0.078(10) -0.004(9) 0.044(11) -0.013(11)
C43 0.110(10) 0.076(8) 0.077(9) -0.002(7) 0.035(8) 0.014(7)
C44 0.072(7) 0.063(7) 0.092(9) -0.013(6) 0.013(7) 0.012(6)
C45 0.107(11) 0.073(9) 0.186(19) -0.024(11) 0.075(13) 0.004(8)
C46 0.10(2) 0.044(13) 0.046(18) -0.040(13) 0.049(18) -0.025(15)
C47 0.159(18) 0.066(9) 0.095(11) -0.024(8) 0.053(13) -0.022(10)
C48 0.109(9) 0.070(8) 0.055(8) -0.013(6) 0.017(7) -0.009(6)
C49 0.063(6) 0.059(6) 0.055(6) -0.009(5) -0.001(5) 0.011(5)
C50 0.120(12) 0.183(17) 0.113(13) 0.016(12) -0.041(10) -0.019(12)
C51 0.103(10) 0.147(14) 0.090(11) 0.039(9) -0.017(9) -0.009(9)
C52 0.149(16) 0.138(15) 0.20(2) 0.025(14) -0.022(14) 0.077(13)
C53 0.062(6) 0.043(5) 0.060(6) 0.001(4) 0.003(5) 0.006(4)
C54 0.29(9) 0.17(4) 0.15(5) 0.13(4) -0.12(5) -0.12(5)
C55 0.088(8) 0.058(7) 0.128(11) -0.015(7) 0.009(8) -0.012(6)
C56 0.162(14) 0.058(8) 0.192(17) -0.009(9) 0.092(13) -0.037(8)
C24' 0.16(5) 0.12(4) 0.46(12) -0.07(6) 0.14(6) 0.02(4)
C26' 0.065(18) 0.034(12) 0.19(5) -0.065(18) -0.03(2) -0.007(11)
C27' 0.11(2) 0.10(3) 0.08(2) 0.021(19) 0.001(17) 0.007(19)
C46' 0.18(5) 0.12(3) 0.10(4) -0.07(3) 0.04(4) -0.09(3)
C54' 0.13(2) 0.023(10) 0.07(2) 0.026(12) -0.011(18) -0.017(13)

loop_
_atom_type_symbol
_atom_type_description
_atom_type_scat_dispersion_real
_atom_type_scat_dispersion_imag
_atom_type_scat_source
C C 0.0033 0.0016 'International Tables Vol C Tables 4.2.6.8 and 6.1.1.4'
H H 0.0000 0.0000 'International Tables Vol C Tables 4.2.6.8 and 6.1.1.4'
N N 0.0061 0.0033 'International Tables Vol C Tables 4.2.6.8 and 6.1.1.4'
Si Si 0.0817 0.0704 'International Tables Vol C Tables 4.2.6.8 and 6.1.1.4'
Lu Lu -0.4720 5.8584 'International Tables Vol C Tables 4.2.6.8 and 6.1.1.4'

loop_
_geom_angle_atom_site_label_1
_geom_angle_atom_site_label_2
_geom_angle_atom_site_label_3
_geom_angle
C25 Lu1 C21 137.1(3)
C25 Lu1 N2 84.1(3)
C21 Lu1 N2 86.9(3)
C25 Lu1 N1 81.2(3)
C21 Lu1 N1 84.1(3)
N2 Lu1 N1 147.0(2)
C25 Lu1 C2 93.2(2)
C21 Lu1 C2 127.6(3)
N2 Lu1 C2 85.01(19)
N1 Lu1 C2 125.1(2)
C25 Lu1 C3 122.7(2)
C21 Lu1 C3 97.0(3)
N2 Lu1 C3 81.02(18)
N1 Lu1 C3 131.56(18)
C2 Lu1 C3 30.7
C25 Lu1 C1 88.4(2)
C21 Lu1 C1 132.8(3)
N2 Lu1 C1 114.6(2)
N1 Lu1 C1 94.5(2)
C2 Lu1 C1 30.6
C3 Lu1 C1 50.62(6)
C25 Lu1 C4 138.8(2)
C21 Lu1 C4 83.7(3)
N2 Lu1 C4 107.77(19)
N1 Lu1 C4 102.70(19)
C2 Lu1 C4 50.64(6)
C3 Lu1 C4 30.7
C1 Lu1 C4 50.54(6)
C25 Lu1 C5 113.7(2)
C21 Lu1 C5 103.6(3)
N2 Lu1 C5 131.07(18)
N1 Lu1 C5 81.93(18)
C2 Lu1 C5 50.56(6)
C3 Lu1 C5 50.58(6)
C1 Lu1 C5 30.5
C4 Lu1 C5 30.6
C53 Lu2 C49 112.8(3)
C53 Lu2 N4 85.0(3)
C49 Lu2 N4 84.5(3)
C53 Lu2 N3 83.7(3)
C49 Lu2 N3 82.3(3)
N4 Lu2 N3 157.7(3)
C53 Lu2 C32' 115.0(3)
C49 Lu2 C32' 124.4(3)
N4 Lu2 C32' 125.7(2)
N3 Lu2 C32' 76.5(2)
C53 Lu2 C33' 90.8(3)
C49 Lu2 C33' 155.0(3)
N4 Lu2 C33' 106.7(3)
N3 Lu2 C33' 92.6(3)
C32' Lu2 C33' 31.34(6)
C53 Lu2 C31' 140.1(3)
C49 Lu2 C31' 106.0(3)
N4 Lu2 C31' 107.9(3)
N3 Lu2 C31' 92.9(3)
C32' Lu2 C31' 27.69(5)
C33' Lu2 C31' 49.51(7)
C53 Lu2 C30' 129.3(3)
C49 Lu2 C30' 113.7(3)
N4 Lu2 C30' 80.3(2)
N3 Lu2 C30' 121.6(2)
C32' Lu2 C30' 47.32(7)
C33' Lu2 C30' 49.14(7)
C31' Lu2 C30' 29.44(5)
C53 Lu2 C29 92.0(3)
C49 Lu2 C29 154.8(3)
N4 Lu2 C29 93.2(3)
N3 Lu2 C29 106.3(3)
C32' Lu2 C29 40.29(7)
C33' Lu2 C29 13.7
C31' Lu2 C29 50.83(7)
C30' Lu2 C29 41.47(6)
C53 Lu2 C29' 100.6(3)
C49 Lu2 C29' 140.5(3)
N4 Lu2 C29' 77.8(2)
N3 Lu2 C29' 123.1(2)
C32' Lu2 C29' 50.07(7)
C33' Lu2 C29' 31.45(6)
C31' Lu2 C29' 49.17(7)
C30' Lu2 C29' 28.80(5)
C29 Lu2 C29' 18.5
C53 Lu2 C33 99.6(3)
C49 Lu2 C33 139.4(3)
N4 Lu2 C33 123.5(2)
N3 Lu2 C33 77.4(2)
C32' Lu2 C33 16.0
C33' Lu2 C33 18.6
C31' Lu2 C33 41.57(7)
C30' Lu2 C33 53.47(7)
C29 Lu2 C33 30.89(6)
C29' Lu2 C33 45.81(7)
C53 Lu2 C30 115.4(3)
C49 Lu2 C30 125.8(3)
N4 Lu2 C30 76.4(2)
N3 Lu2 C30 125.8(2)
C32' Lu2 C30 49.31(7)
C33' Lu2 C30 41.15(6)
C31' Lu2 C30 39.30(6)
C30' Lu2 C30 13.9
C29 Lu2 C30 30.68(5)
C29' Lu2 C30 15.3
C33 Lu2 C30 50.59(7)
C20 N1 C16 115.6(9)
C20 N1 Lu1 121.1(7)
C16 N1 Lu1 122.8(7)
C15 N2 C11 115.1(9)
C15 N2 Lu1 122.0(7)
C11 N2 Lu1 122.8(7)
C43 N3 C39 118.8(10)
C43 N3 Lu2 117.5(7)
C39 N3 Lu2 123.2(8)
C48 N4 C44 117.5(10)
C48 N4 Lu2 125.1(8)
C44 N4 Lu2 117.1(8)
C24' Si1 C21 127(3)
C24' Si1 C22 104(3)
C21 Si1 C22 110.2(6)
C24' Si1 C23 96(3)
C21 Si1 C23 109.5(7)
C22 Si1 C23 107.2(7)
C24' Si1 C24 17(4)
C21 Si1 C24 111.2(13)
C22 Si1 C24 108.8(17)
C23 Si1 C24 110(2)
C26 Si2 C25 114.2(18)
C26 Si2 C27' 102(2)
C25 Si2 C27' 115.7(14)
C26 Si2 C27 89(3)
C25 Si2 C27 110.3(12)
C27' Si2 C27 20(3)
C26 Si2 C28 115(2)
C25 Si2 C28 111.4(6)
C27' Si2 C28 96.5(13)
C27 Si2 C28 115(2)
C26 Si2 C26' 18(3)
C25 Si2 C26' 109.9(10)
C27' Si2 C26' 118(2)
C27 Si2 C26' 106(3)
C28 Si2 C26' 103.2(15)
C53 Si3 C56 113.2(5)
C53 Si3 C54' 110.1(14)
C56 Si3 C54' 111.7(16)
C53 Si3 C55 110.6(5)
C56 Si3 C55 108.2(6)
C54' Si3 C55 102.5(13)
C53 Si3 C54 116(2)
C56 Si3 C54 96(2)
C54' Si3 C54 16(3)
C55 Si3 C54 112(2)
C49 Si4 C50 115.4(6)
C49 Si4 C51 115.8(6)
C50 Si4 C51 106.3(7)
C49 Si4 C52 111.0(7)
C50 Si4 C52 97.1(8)
C51 Si4 C52 109.5(8)
C2 C1 C5 108.0
C2 C1 C6 126.0
C5 C1 C6 126.0
C2 C1 Lu1 74.28(15)
C5 C1 Lu1 74.87(15)
C6 C1 Lu1 116.90(14)
C3 C2 C1 108.0
C3 C2 C7 126.0
C1 C2 C7 126.0
C3 C2 Lu1 74.54(15)
C1 C2 Lu1 75.09(15)
C7 C2 Lu1 116.46(14)
C2 C3 C4 108.0
C2 C3 C8 126.0
C4 C3 C8 126.0
C2 C3 Lu1 74.76(15)
C4 C3 Lu1 75.00(15)
C8 C3 Lu1 116.34(14)
C5 C4 C3 108.0
C5 C4 C9 126.0
C3 C4 C9 126.0
C5 C4 Lu1 75.03(15)
C3 C4 Lu1 74.33(15)
C9 C4 Lu1 116.71(14)
C4 C5 C1 108.0
C4 C5 C10 126.0
C1 C5 C10 126.0
C4 C5 Lu1 74.40(15)
C1 C5 Lu1 74.59(15)
C10 C5 Lu1 117.06(14)
N2 C11 C12 123.7(12)
C13 C12 C11 118.7(14)
C12 C13 C14 119.8(13)
C13 C14 C15 117.5(12)
N2 C15 C14 125.1(11)
N1 C16 C17 124.6(11)
C16 C17 C18 119.0(11)
C19 C18 C17 117.2(11)
C18 C19 C20 121.5(13)
N1 C20 C19 122.1(11)
Si1 C21 Lu1 141.6(6)
C24' C24 Si1 61(9)
Si2 C25 Lu1 125.2(4)
C26' C26 Si2 72(8)
C27' C27 Si2 89(10)
C33' C29 C29' 149.3
C33' C29 C30 127.9
C29' C29 C30 22.8
C33' C29 C33 20.1
C29' C29 C33 130.1
C30 C29 C33 108.0
C33' C29 C34 106.1
C29' C29 C34 103.6
C30 C29 C34 126.0
C33 C29 C34 126.0
C33' C29 C38' 74.7
C29' C29 C38' 135.6
C30 C29 C38' 157.2
C33 C29 C38' 94.2
C34 C29 C38' 32.1
C33' C29 C32' 42.3
C29' C29 C32' 107.8
C30 C29 C32' 85.6
C33 C29 C32' 22.4
C34 C29 C32' 148.4
C38' C29 C32' 116.6
C33' C29 C30' 111.8
C29' C29 C30' 38.2
C30 C29 C30' 16.0
C33 C29 C30' 92.1
C34 C29 C30' 141.9
C38' C29 C30' 172.9
C32' C29 C30' 69.7
C33' C29 Lu2 79.9(2)
C29' C29 Lu2 80.9(2)
C30 C29 Lu2 76.5(2)
C33 C29 Lu2 75.1(2)
C34 C29 Lu2 114.7(2)
C38' C29 Lu2 115.46(19)
C32' C29 Lu2 68.1(2)
C30' C29 Lu2 69.41(19)
C30' C30 C29' 151.9
C30' C30 C29 126.9
C29' C30 C29 27.6
C30' C30 C31 20.0
C29' C30 C31 134.8
C29 C30 C31 108.0
C30' C30 C35 106.8
C29' C30 C35 98.9
C29 C30 C35 126.0
C31 C30 C35 126.0
C30' C30 C31' 38.2
C29' C30 C31' 115.8
C29 C30 C31' 89.1
C31 C30 C31' 19.0
C35 C30 C31' 144.9
C30' C30 C33' 111.6
C29' C30 C33' 42.6
C29 C30 C33' 15.4
C31 C30 C33' 92.6
C35 C30 C33' 141.4
C31' C30 C33' 73.7
C30' C30 C34' 145.3
C29' C30 C34' 60.4
C29 C30 C34' 87.2
C31 C30 C34' 164.8
C35 C30 C34' 38.8
C31' C30 C34' 176.1
C33' C30 C34' 102.6
C30' C30 C35' 46.6
C29' C30 C35' 158.8
C29 C30 C35' 173.4
C31 C30 C35' 65.4
C35 C30 C35' 60.6
C31' C30 C35' 84.4
C33' C30 C35' 158.0
C34' C30 C35' 99.3
C30' C30 Lu2 79.5(2)
C29' C30 Lu2 78.8(2)
C29 C30 Lu2 72.9(2)
C31 C30 Lu2 76.5(2)
C35 C30 Lu2 116.70(19)
C31' C30 Lu2 68.3(2)
C33' C30 Lu2 67.08(19)
C34' C30 Lu2 109.4(2)
C35' C30 Lu2 104.6(2)
C31' C31 C30' 129.7
C31' C31 C32 8.8
C30' C31 C32 122.6
C31' C31 C30 115.6
C30' C31 C30 15.4
C32 C31 C30 108.0
C31' C31 C36 118.2
C30' C31 C36 111.2
C32 C31 C36 126.0
C30 C31 C36 126.0
C31' C31 C36' 88.1
C30' C31 C36' 141.9
C32 C31 C36' 95.5
C30 C31 C36' 156.2
C36 C31 C36' 30.7
C31' C31 C32' 29.0
C30' C31 C32' 101.5
C32 C31 C32' 21.2
C30 C31 C32' 86.8
C36 C31 C32' 147.2
C36' C31 C32' 116.6
C31' C31 C35' 171.6
C30' C31 C35' 56.9
C32 C31 C35' 179.5
C30 C31 C35' 71.5
C36 C31 C35' 54.5
C36' C31 C35' 85.0
C32' C31 C35' 158.3
C31' C31 C29' 100.9
C30' C31 C29' 29.4
C32 C31 C29' 93.4
C30 C31 C29' 14.8
C36 C31 C29' 140.6
C36' C31 C29' 170.9
C32' C31 C29' 72.2
C35' C31 C29' 86.1
C31' C31 Lu2 73.6(2)
C30' C31 Lu2 75.6(2)
C32 C31 Lu2 74.17(19)
C30 C31 Lu2 73.3(2)
C36 C31 Lu2 118.43(18)
C36' C31 Lu2 118.35(19)
C32' C31 Lu2 66.15(19)
C35' C31 Lu2 105.55(19)
C29' C31 Lu2 66.16(19)
C32' C32 C31' 116.6
C32' C32 C31 110.5
C31' C32 C31 7.2
C32' C32 C33 2.9
C31' C32 C33 114.3
C31 C32 C33 108.0
C32' C32 C37 123.5
C31' C32 C37 119.6
C31 C32 C37 126.0
C33 C32 C37 126.0
C32' C32 C30' 89.9
C31' C32 C30' 26.9
C31 C32 C30' 20.7
C33 C32 C30' 87.4
C37 C32 C30' 146.5
C32' C32 C33' 23.5
C31' C32 C33' 93.3
C31 C32 C33' 87.0
C33 C32 C33' 21.0
C37 C32 C33' 147.0
C30' C32 C33' 66.4
C32' C32 Lu2 72.2(2)
C31' C32 Lu2 75.23(19)
C31 C32 Lu2 75.75(19)
C33 C32 Lu2 72.7(2)
C37 C32 Lu2 117.58(18)
C30' C32 Lu2 66.59(18)
C33' C32 Lu2 65.21(19)
C32' C33 C33' 124.7
C32' C33 C32 2.7
C33' C33 C32 122.5
C32' C33 C29 110.3
C33' C33 C29 14.7
C32 C33 C29 108.0
C32' C33 C37' 94.4
C33' C33 C37' 140.2
C32 C33 C37' 96.4
C29 C33 C37' 153.2
C32' C33 C38 123.7
C33' C33 C38 111.5
C32 C33 C38 126.0
C29 C33 C38 126.0
C37' C33 C38 31.2
C32' C33 C31' 24.6
C33' C33 C31' 100.2
C32 C33 C31' 22.3
C29 C33 C31' 85.7
C37' C33 C31' 118.6
C38 C33 C31' 148.3
C32' C33 Lu2 76.4(2)
C33' C33 Lu2 77.5(2)
C32 C33 Lu2 76.9(2)
C29 C33 Lu2 74.0(2)
C37' C33 Lu2 123.46(19)
C38 C33 Lu2 115.29(18)
C31' C33 Lu2 68.23(19)
C38' C34 C29 86.1
C38' C34 C33' 66.8
C29 C34 C33' 19.8
C38' C34 C29' 111.9
C29 C34 C29' 25.9
C33' C34 C29' 45.6
C34' C35 C30 89.0
C34' C35 C29' 65.7
C30 C35 C29' 23.5
C34' C35 C35' 161.6
C30 C35 C35' 72.5
C29' C35 C35' 95.9
C34' C35 C30' 109.1
C30 C35 C30' 20.2
C29' C35 C30' 43.5
C35' C35 C30' 52.5
C36' C36 C31 78.4
C36' C36 C35' 152.4
C31 C36 C35' 75.0
C36' C36 C31' 61.4
C31 C36 C31' 17.5
C35' C36 C31' 92.4
C36' C36 C30' 101.7
C31 C36 C30' 23.3
C35' C36 C30' 51.8
C31' C36 C30' 40.6
C32 C37 C32' 16.9
C32 C37 C31' 19.8
C32' C37 C31' 36.6
C37' C38 C33 72.4
C37' C38 C33' 94.8
C33 C38 C33' 23.6
C37' C38 C32' 56.3
C33 C38 C32' 17.7
C33' C38 C32' 41.3
C30 C29' C29 129.7
C30 C29' C30' 13.4
C29 C29' C30' 118.2
C30 C29' C33' 117.7
C29 C29' C33' 13.0
C30' C29' C33' 105.7
C30 C29' C34' 97.9
C29 C29' C34' 130.6
C30' C29' C34' 110.5
C33' C29' C34' 143.5
C30 C29' C35 57.6
C29 C29' C35 169.2
C30' C29' C35 69.9
C33' C29' C35 174.2
C34' C29' C35 40.6
C30 C29' C34 172.3
C29 C29' C34 50.5
C30' C29' C34 168.6
C33' C29' C34 63.1
C34' C29' C34 80.5
C35 C29' C34 121.1
C30 C29' C31 30.5
C29 C29' C31 100.1
C30' C29' C31 18.1
C33' C29' C31 87.7
C34' C29' C31 128.3
C35 C29' C31 87.9
C34 C29' C31 150.6
C30 C29' Lu2 85.9(2)
C29 C29' Lu2 80.6(2)
C30' C29' Lu2 75.7(2)
C33' C29' Lu2 72.8(2)
C34' C29' Lu2 120.33(19)
C35 C29' Lu2 109.0(2)
C34 C29' Lu2 101.5(2)
C31 C29' Lu2 70.7(2)
C30 C30' C31 144.6
C30 C30' C29' 14.7
C31 C30' C29' 132.5
C30 C30' C31' 124.4
C31 C30' C31' 21.7
C29' C30' C31' 111.2
C30 C30' C35' 116.2
C31 C30' C35' 97.1
C29' C30' C35' 130.1
C31' C30' C35' 118.6
C30 C30' C35 53.1
C31 C30' C35 159.8
C29' C30' C35 66.6
C31' C30' C35 176.4
C35' C30' C35 63.5
C30 C30' C29 37.0
C31 C30' C29 108.9
C29' C30' C29 23.5
C31' C30' C29 87.7
C35' C30' C29 153.2
C35 C30' C29 89.9
C30 C30' C36 166.1
C31 C30' C36 45.5
C29' C30' C36 177.4
C31' C30' C36 66.9
C35' C30' C36 51.7
C35 C30' C36 115.2
C29 C30' C36 154.4
C30 C30' C32 109.1
C31 C30' C32 36.7
C29' C30' C32 95.9
C31' C30' C32 15.3
C35' C30' C32 133.8
C35 C30' C32 162.1
C29 C30' C32 72.4
C36 C30' C32 82.1
C30 C30' Lu2 86.6(2)
C31 C30' Lu2 86.7(2)
C29' C30' Lu2 75.5(2)
C31' C30' Lu2 74.2(2)
C35' C30' Lu2 120.05(19)
C35 C30' Lu2 107.5(2)
C29 C30' Lu2 69.1(2)
C36 C30' Lu2 105.3(2)
C32 C30' Lu2 69.9(2)
C31 C31' C32 164.0
C31 C31' C32' 136.4
C32 C31' C32' 29.3
C31 C31' C30' 28.6
C32 C31' C30' 137.8
C32' C31' C30' 108.6
C31 C31' C36' 69.1
C32 C31' C36' 124.0
C32' C31' C36' 153.0
C30' C31' C36' 97.6
C31 C31' C30 45.4
C32 C31' C30 120.4
C32' C31' C30 91.3
C30' C31' C30 17.4
C36' C31' C30 114.5
C31 C31' C33 122.4
C32 C31' C33 43.4
C32' C31' C33 14.1
C30' C31' C33 94.5
C36' C31' C33 166.2
C30 C31' C33 77.2
C31 C31' C36 44.3
C32 C31' C36 149.3
C32' C31' C36 177.0
C30' C31' C36 72.5
C36' C31' C36 25.4
C30 C31' C36 89.7
C33 C31' C36 166.6
C31 C31' C37 152.9
C32 C31' C37 40.6
C32' C31' C37 69.8
C30' C31' C37 178.3
C36' C31' C37 83.9
C30 C31' C37 160.9
C33 C31' C37 83.9
C36 C31' C37 109.1
C31 C31' Lu2 92.8(2)
C32 C31' Lu2 88.0(2)
C32' C31' Lu2 74.5(2)
C30' C31' Lu2 76.4(2)
C36' C31' Lu2 119.2(2)
C30 C31' Lu2 72.4(2)
C33 C31' Lu2 70.2(2)
C36 C31' Lu2 108.5(2)
C37 C31' Lu2 103.6(2)
C32 C32' C33 174.4
C32 C32' C31' 34.1
C33 C32' C31' 141.3
C32 C32' C33' 145.4
C33 C32' C33' 29.9
C31' C32' C33' 111.4
C32 C32' C37' 124.0
C33 C32' C37' 60.1
C31' C32' C37' 157.3
C33' C32' C37' 89.7
C32 C32' C31 48.4
C33 C32' C31 126.8
C31' C32' C31 14.5
C33' C32' C31 97.0
C37' C32' C31 167.4
C32 C32' C29 127.9
C33 C32' C29 47.3
C31' C32' C29 94.0
C33' C32' C29 17.5
C37' C32' C29 106.7
C31 C32' C29 79.5
C32 C32' C37 39.6
C33 C32' C37 145.1
C31' C32' C37 73.6
C33' C32' C37 175.0
C37' C32' C37 85.3
C31 C32' C37 88.0
C29 C32' C37 167.5
C32 C32' C38 146.1
C33 C32' C38 38.6
C31' C32' C38 179.16(7)
C33' C32' C38 68.5
C37' C32' C38 23.2
C31 C32' C38 165.4
C29 C32' C38 85.9
C37 C32' C38 106.5
C32 C32' Lu2 93.2(2)
C33 C32' Lu2 87.6(2)
C31' C32' Lu2 77.8(2)
C33' C32' Lu2 75.3(2)
C37' C32' Lu2 117.1(2)
C31 C32' Lu2 75.1(2)
C29 C32' Lu2 71.6(2)
C37 C32' Lu2 106.2(2)
C38 C32' Lu2 101.3(2)
C29 C33' C33 145.2
C29 C33' C32' 120.2
C33 C33' C32' 25.4
C29 C33' C29' 17.7
C33 C33' C29' 128.4
C32' C33' C29' 103.1
C29 C33' C38' 83.8
C33 C33' C38' 129.7
C32' C33' C38' 154.7
C29' C33' C38' 101.3
C29 C33' C34 54.1
C33 C33' C34 160.1
C32' C33' C34 174.2
C29' C33' C34 71.3
C38' C33' C34 30.4
C29 C33' C30 36.7
C33 C33' C30 108.8
C32' C33' C30 83.5
C29' C33' C30 19.7
C38' C33' C30 120.4
C34 C33' C30 90.8
C29 C33' C38 168.9
C33 C33' C38 44.9
C32' C33' C38 70.3
C29' C33' C38 173.3
C38' C33' C38 85.4
C34 C33' C38 115.3
C30 C33' C38 153.7
C29 C33' C32 109.0
C33 C33' C32 36.5
C32' C33' C32 11.2
C29' C33' C32 91.9
C38' C33' C32 164.9
C34 C33' C32 163.1
C30 C33' C32 72.3
C38 C33' C32 81.4
C29 C33' Lu2 86.4(2)
C33 C33' Lu2 83.9(2)
C32' C33' Lu2 73.4(2)
C29' C33' Lu2 75.7(2)
C38' C33' Lu2 119.4(2)
C34 C33' Lu2 106.2(2)
C30 C33' Lu2 71.77(19)
C38 C33' Lu2 101.2(2)
C32 C33' Lu2 70.6(2)
C35 C34' C29' 73.8
C35 C34' C30 52.2
C29' C34' C30 21.7
C36 C35' C30' 76.4
C36 C35' C35 140.4
C30' C35' C35 64.0
C36 C35' C31 50.4
C30' C35' C31 26.1
C35 C35' C31 90.0
C36 C35' C30 93.5
C30' C35' C30 17.2
C35 C35' C30 46.9
C31 C35' C30 43.1
C36 C36' C31 70.8
C36 C36' C31' 93.2
C31 C36' C31' 22.8
C38 C37' C33 76.4
C38 C37' C32' 100.5
C33 C37' C32' 25.5
C34 C38' C33' 82.8
C34 C38' C29 61.8
C33' C38' C29 21.5
N3 C39 C40 122.1(14)
C39 C40 C41 119.4(15)
C42 C41 C40 118.0(14)
C41 C42 C43 120.7(15)
N3 C43 C42 120.9(13)
N4 C44 C45 122.6(14)
C46 C45 C44 121(2)
C46 C45 C46' 11(3)
C44 C45 C46' 113(2)
C45 C46 C47 119(2)
C46' C47 C48 136(4)
C46' C47 C46 22(2)
C48 C47 C46 117.0(18)
N4 C48 C47 122.9(15)
Si4 C49 Lu2 140.9(5)
Si3 C53 Lu2 122.3(5)
C54' C54 Si3 75(10)
C24 C24' Si1 102(10)
C26 C26' Si2 90(8)
C27 C27' Si2 71(10)
C47 C46' C45 106(4)
C54 C54' Si3 89(10)

loop_
_geom_bond_atom_site_label_1
_geom_bond_atom_site_label_2
_geom_bond_distance
Lu1 C25 2.405(8)
Lu1 C21 2.403(10)
Lu1 N2 2.501(7)
Lu1 N1 2.507(7)
Lu1 C2 2.683(4)
Lu1 C3 2.680(4)
Lu1 C1 2.694(4)
Lu1 C4 2.689(5)
Lu1 C5 2.697(4)
Lu2 C53 2.387(9)
Lu2 C49 2.407(9)
Lu2 N4 2.480(8)
Lu2 N3 2.518(8)
Lu2 C32' 2.599(5)
Lu2 C33' 2.623(5)
Lu2 C31' 2.637(5)
Lu2 C30' 2.664(5)
Lu2 C29 2.659(5)
Lu2 C29' 2.661(5)
Lu2 C33 2.672(5)
Lu2 C30 2.705(5)
N1 C20 1.297(13)
N1 C16 1.343(12)
N2 C15 1.316(12)
N2 C11 1.307(13)
N3 C43 1.313(14)
N3 C39 1.350(13)
N4 C48 1.332(13)
N4 C44 1.349(13)
Si1 C24' 1.72(6)
Si1 C21 1.824(10)
Si1 C22 1.853(14)
Si1 C23 1.902(16)
Si1 C24 1.93(5)
Si2 C26 1.93(5)
Si2 C25 1.827(8)
Si2 C27' 1.94(5)
Si2 C27 1.83(7)
Si2 C28 1.893(15)
Si2 C26' 1.84(4)
Si3 C53 1.839(9)
Si3 C56 1.837(13)
Si3 C54' 1.89(5)
Si3 C55 1.876(12)
Si3 C54 1.96(6)
Si4 C49 1.830(10)
Si4 C50 1.857(15)
Si4 C51 1.868(14)
Si4 C52 1.913(16)
C1 C2 1.4200
C1 C5 1.4200
C1 C6 1.5095
C2 C3 1.4200
C2 C7 1.5095
C3 C4 1.4200
C3 C8 1.5095
C4 C5 1.4200
C4 C9 1.5095
C5 C10 1.5095
C11 C12 1.414(17)
C12 C13 1.293(18)
C13 C14 1.374(17)
C14 C15 1.367(15)
C16 C17 1.342(14)
C17 C18 1.348(16)
C18 C19 1.332(17)
C19 C20 1.375(16)
C24 C24' 0.59(13)
C26 C26' 0.60(10)
C27 C27' 0.66(9)
C29 C33' 0.6307
C29 C29' 0.8537
C29 C30 1.4200
C29 C33 1.4200
C29 C34 1.5095
C29 C38' 1.7093
C29 C32' 1.8117
C29 C30' 1.8848
C30 C30' 0.6514
C30 C29' 0.7138
C30 C31 1.4200
C30 C35 1.5095
C30 C31' 1.7978
C30 C33' 1.8744
C30 C34' 1.9106
C30 C35' 1.9719
C31 C31' 0.6481
C31 C30' 0.8377
C31 C32 1.4200
C31 C36 1.5095
C31 C36' 1.5654
C31 C32' 1.7801
C31 C35' 1.8913
C31 C29' 1.9884
C32 C32' 0.6862
C32 C31' 0.7858
C32 C33 1.4200
C32 C37 1.5095
C32 C30' 2.0003
C32 C33' 2.0136
C33 C32' 0.7355
C33 C33' 0.8557
C33 C37' 1.4806
C33 C38 1.5095
C33 C31' 1.8845
C34 C38' 0.9115
C34 C33' 1.7897
C34 C29' 1.9014
C35 C34' 1.1968
C35 C29' 1.7669
C35 C35' 1.8002
C35 C30' 1.8083
C36 C36' 0.8169
C36 C35' 1.5939
C36 C31' 1.9036
C36 C30' 1.9734
C37 C32' 1.9730
C37 C31' 2.0169
C38 C37' 0.8055
C38 C33' 1.9888
C38 C32' 2.0126
C29' C30' 1.3244
C29' C33' 1.4328
C29' C34' 1.6768
C30' C31' 1.3475
C30' C35' 1.5956
C31' C32' 1.2537
C31' C36' 1.6743
C32' C33' 1.4108
C32' C37' 1.7035
C33' C38' 1.6583
C39 C40 1.390(17)
C40 C41 1.37(2)
C41 C42 1.36(2)
C42 C43 1.415(17)
C44 C45 1.392(17)
C45 C46 1.24(4)
C45 C46' 1.80(6)
C46 C47 1.50(5)
C47 C46' 1.11(7)
C47 C48 1.335(19)
C54 C54' 0.54(11)
